data_7112665
loop_
_publ_author_name
'Xiang, Jing'
'Jia, Li-Hui'
'Man, Wai-Lun'
'Qian, Kang'
'Yiu, Shek-Man'
'Lee, Gene-Hsiang'
'Peng, Shie-Ming'
'Gao, Song'
'Lau, Tai-Chu'

_publ_section_title
;
 Novel heterobimetallic ruthenium(III)-cobalt(II) compounds constructed
 from trans-[Ru(III)(Q)2(CN)2](-) (Q = 8-quinolinolato): synthesis,
 structures and magnetic properties.
;
_journal_issue 30
_journal_name_full 'Chemical communications (Cambridge, England)'
_journal_page_first 8694
_journal_page_last 8696
_journal_paper_doi 10.1039/c1cc12446c
_journal_volume 47
_journal_year 2011
_chemical_formula_moiety '2(C10 H6 N2 O Ru0.5), 2(C12 H10 P0.5)'
_chemical_formula_sum 'C44 H32 N4 O2 P Ru'
_chemical_formula_weight 780.78
_chemical_name_systematic
;
?
;
_space_group_crystal_system monoclinic
_space_group_IT_number 15
_space_group_name_Hall '-C 2yc'
_space_group_name_H-M_alt 'C 1 2/c 1'
_symmetry_space_group_name_Hall '-C 2yc'
_symmetry_space_group_name_H-M 'C 1 2/c 1'
_atom_sites_solution_hydrogens geom
_atom_sites_solution_primary direct
_atom_sites_solution_secondary difmap
_audit_creation_date 2011-02-25
_audit_creation_method
;
Olex2 1.1
(compiled 2011.02.15 svn.r1672, GUI svn.r3494)
;
_cell_angle_alpha 90.0
_cell_angle_beta 93.451(5)
_cell_angle_gamma 90.0
_cell_formula_units_Z 4
_cell_length_a 16.4737(10)
_cell_length_b 7.4234(5)
_cell_length_c 28.4371(16)
_cell_measurement_reflns_used 4434
_cell_measurement_temperature 173.15
_cell_measurement_theta_max 28.0577
_cell_measurement_theta_min 3.1737
_cell_volume 3471.3(4)
_computing_cell_refinement
;
CrysAlisPro, Oxford Diffraction Ltd.,
Version 1.171.33.32 (release 27-01-2009 CrysAlis171 .NET)
(compiled Jan 27 2009,14:17:37)
;
_computing_data_collection
;
CrysAlisPro, Oxford Diffraction Ltd.,
Version 1.171.33.32 (release 27-01-2009 CrysAlis171 .NET)
(compiled Jan 27 2009,14:17:37)
;
_computing_data_reduction
;
CrysAlisPro, Oxford Diffraction Ltd.,
Version 1.171.33.32 (release 27-01-2009 CrysAlis171 .NET)
(compiled Jan 27 2009,14:17:37)
;
_computing_molecular_graphics
;
O. V. Dolomanov, L. J. Bourhis, R. J. Gildea, J. A. K. Howard and H. Puschmann,
OLEX2: a complete structure solution, refinement and analysis program.
J. Appl. Cryst. (2009). 42, 339-341.
;
_computing_publication_material
;
O. V. Dolomanov, L. J. Bourhis, R. J. Gildea, J. A. K. Howard and H. Puschmann,
OLEX2: a complete structure solution, refinement and analysis program.
J. Appl. Cryst. (2009). 42, 339-341.
;
_computing_structure_refinement 'SHELXL-97 (Sheldrick, 1997)'
_computing_structure_solution 'SHELXS-97 (Sheldrick, 1990)'
_diffrn_ambient_temperature 173.15
_diffrn_detector_area_resol_mean 16.1270
_diffrn_measured_fraction_theta_full 0.996
_diffrn_measured_fraction_theta_max 0.996
_diffrn_measurement_details
;
1 omega -92.00 -60.00 0.5000 17.0000
omega____ theta____ kappa____ phi______ frames
- -15.4471 179.0000 270.0000 64

2 omega -37.00 10.00 0.5000 17.0000
omega____ theta____ kappa____ phi______ frames
- -15.4471 77.0000 300.0000 94

3 omega -88.00 58.00 0.5000 17.0000
omega____ theta____ kappa____ phi______ frames
- -15.4471 0.0000 90.0000 292

4 omega -41.00 57.00 0.5000 17.0000
omega____ theta____ kappa____ phi______ frames
- -15.4471 37.0000 180.0000 196

5 omega -86.00 15.00 0.5000 17.0000
omega____ theta____ kappa____ phi______ frames
- -15.4471 -77.0000 60.0000 202

6 omega -86.00 -16.00 0.5000 17.0000
omega____ theta____ kappa____ phi______ frames
- -15.4471 -77.0000 270.0000 140

7 omega -11.00 55.00 0.5000 17.0000
omega____ theta____ kappa____ phi______ frames
- 15.9940 -93.0000 321.0000 132
;
_diffrn_measurement_device_type 'Goniometer Xcalibur, detector: Sapphire3 (Gemini ultra Mo)'
_diffrn_measurement_method '\w scans'
_diffrn_orient_matrix_UB_11 -0.0039162258
_diffrn_orient_matrix_UB_12 0.0842129867
_diffrn_orient_matrix_UB_13 -0.0117391235
_diffrn_orient_matrix_UB_21 0.0296922266
_diffrn_orient_matrix_UB_22 -0.0271844167
_diffrn_orient_matrix_UB_23 -0.0155999604
_diffrn_orient_matrix_UB_31 -0.0310288357
_diffrn_orient_matrix_UB_32 -0.0364923832
_diffrn_orient_matrix_UB_33 -0.0156060540
_diffrn_radiation_monochromator graphite
_diffrn_radiation_type 'Mo K\a'
_diffrn_radiation_wavelength 0.7107
_diffrn_reflns_av_R_equivalents 0.0624
_diffrn_reflns_av_unetI/netI 0.1447
_diffrn_reflns_limit_h_max 20
_diffrn_reflns_limit_h_min -21
_diffrn_reflns_limit_k_max 9
_diffrn_reflns_limit_k_min -9
_diffrn_reflns_limit_l_max 33
_diffrn_reflns_limit_l_min -37
_diffrn_reflns_number 17636
_diffrn_reflns_theta_full 25.09
_diffrn_reflns_theta_max 25.09
_diffrn_reflns_theta_min 3.30
_diffrn_source 'Enhance (Mo) X-ray Source'
_exptl_absorpt_coefficient_mu 0.544
_exptl_absorpt_correction_T_max 1.00000
_exptl_absorpt_correction_T_min 0.91537
_exptl_absorpt_correction_type multi-scan
_exptl_absorpt_process_details
;
CrysAlis RED, Oxford Diffraction Ltd.,
Version 1.171.33.32 (release 27-01-2009 CrysAlis171 .NET)
(compiled Jan 27 2009,14:17:37)
Empirical absorption correction using spherical harmonics,
implemented in SCALE3 ABSPACK scaling algorithm.
;
_exptl_crystal_colour violet
_exptl_crystal_colour_primary violet
_exptl_crystal_density_diffrn 1.494
_exptl_crystal_density_method 'not measured'
_exptl_crystal_description block
_exptl_crystal_F_000 1596
_exptl_crystal_size_max 0.2
_exptl_crystal_size_mid 0.2
_exptl_crystal_size_min 0.02
_refine_diff_density_max 0.617
_refine_diff_density_min -0.304
_refine_diff_density_rms 0.067
_refine_ls_extinction_method none
_refine_ls_goodness_of_fit_ref 0.948
_refine_ls_hydrogen_treatment constr
_refine_ls_matrix_type full
_refine_ls_number_parameters 237
_refine_ls_number_reflns 3080
_refine_ls_number_restraints 0
_refine_ls_restrained_S_all 0.948
_refine_ls_R_factor_all 0.0731
_refine_ls_R_factor_gt 0.0367
_refine_ls_shift/su_max 0.000
_refine_ls_shift/su_mean 0.000
_refine_ls_structure_factor_coef Fsqd
_refine_ls_weighting_details 'calc w=1/[\s^2^(Fo^2^)+(0.0299P)^2^+0.0000P] where P=(Fo^2^+2Fc^2^)/3'
_refine_ls_weighting_scheme calc
_refine_ls_wR_factor_gt 0.0699
_refine_ls_wR_factor_ref 0.0736
_reflns_number_gt 1963
_reflns_number_total 3080
_reflns_threshold_expression >2sigma(I)
_cod_data_source_file c1cc12446c.txt
_cod_data_source_block 1
_cod_original_cell_volume 3471.3(3)
_cod_database_code 7112665
_cell_oxdiff_angle_alpha 89.982(4)
_cell_oxdiff_angle_beta 117.488(6)
_cell_oxdiff_angle_gamma 89.978(5)
_cell_oxdiff_length_a 31.989(2)
_cell_oxdiff_length_b 7.4239(4)
_cell_oxdiff_length_c 16.4812(9)
_cell_oxdiff_measurement_reflns_used 4364
_cell_oxdiff_volume 3472.1(3)
_reflns_odcompleteness_completeness ' 99.43'
_reflns_odcompleteness_iscentric ' 1'
_reflns_odcompleteness_theta ' 24.97'

loop_
_space_group_symop_id
_space_group_symop_operation_xyz
1 'x, y, z'
2 '-x, y, -z+1/2'
3 'x+1/2, y+1/2, z'
4 '-x+1/2, y+1/2, -z+1/2'
5 '-x, -y, -z'
6 'x, -y, z-1/2'
7 '-x+1/2, -y+1/2, -z'
8 'x+1/2, -y+1/2, z-1/2'

loop_
_atom_site_label
_atom_site_type_symbol
_atom_site_fract_x
_atom_site_fract_y
_atom_site_fract_z
_atom_site_U_iso_or_equiv
_atom_site_adp_type
_atom_site_occupancy
_atom_site_symmetry_multiplicity
_atom_site_calc_flag
_atom_site_refinement_flags
Ru1 Ru 0.5000 0.5000 0.0000 0.02765(14) Uani 1 2 d S
P1 P 0.5000 0.23891(17) 0.2500 0.0201(3) Uani 1 2 d S
O1 O 0.58225(15) 0.6295(4) 0.04231(9) 0.0412(7) Uani 1 1 d .
N1 N 0.4098(2) 0.3837(6) 0.09241(13) 0.0621(11) Uani 1 1 d .
N2 N 0.58456(18) 0.2928(5) 0.01090(11) 0.0383(8) Uani 1 1 d .
C1 C 0.4418(2) 0.4223(5) 0.05944(14) 0.0370(10) Uani 1 1 d .
C2 C 0.5849(2) 0.1327(6) -0.00823(15) 0.0450(11) Uani 1 1 d .
H2 H 0.5426 0.1005 -0.0309 0.054 Uiso 1 1 calc R
C3 C 0.6462(2) 0.0075(7) 0.00387(13) 0.0463(10) Uani 1 1 d .
H3 H 0.6443 -0.1093 -0.0098 0.056 Uiso 1 1 calc R
C4 C 0.7097(3) 0.0532(6) 0.03571(15) 0.0471(13) Uani 1 1 d .
H4 H 0.7521 -0.0302 0.0435 0.056 Uiso 1 1 calc R
C5 C 0.7103(2) 0.2265(6) 0.05656(13) 0.0372(10) Uani 1 1 d .
C6 C 0.7692(3) 0.2921(7) 0.08881(15) 0.0519(12) Uani 1 1 d .
H6 H 0.8128 0.2160 0.0996 0.062 Uiso 1 1 calc R
C7 C 0.7659(3) 0.4604(8) 0.10509(16) 0.0604(15) Uani 1 1 d .
H7 H 0.8076 0.4997 0.1272 0.073 Uiso 1 1 calc R
C8 C 0.7041(2) 0.5820(6) 0.09120(14) 0.0478(12) Uani 1 1 d .
H8 H 0.7042 0.7009 0.1036 0.057 Uiso 1 1 calc R
C9 C 0.6428(2) 0.5261(6) 0.05918(12) 0.0390(11) Uani 1 1 d .
C10 C 0.6460(2) 0.3438(6) 0.04246(13) 0.0322(9) Uani 1 1 d .
C11 C 0.50612(19) 0.0925(5) 0.20029(11) 0.0208(8) Uani 1 1 d .
C12 C 0.5615(2) 0.1143(5) 0.16616(12) 0.0328(9) Uani 1 1 d .
H12 H 0.5969 0.2153 0.1671 0.039 Uiso 1 1 calc R
C13 C 0.5648(2) -0.0118(7) 0.13076(12) 0.0447(10) Uani 1 1 d .
H13 H 0.6027 0.0037 0.1072 0.054 Uiso 1 1 calc R
C14 C 0.5145(2) -0.1593(6) 0.12889(13) 0.0404(10) Uani 1 1 d .
H14 H 0.5183 -0.2463 0.1046 0.048 Uiso 1 1 calc R
C15 C 0.4588(2) -0.1800(5) 0.16214(13) 0.0326(9) Uani 1 1 d .
H15 H 0.4234 -0.2812 0.1609 0.039 Uiso 1 1 calc R
C16 C 0.4538(2) -0.0547(4) 0.19748(12) 0.0259(9) Uani 1 1 d .
H16 H 0.4143 -0.0688 0.2202 0.031 Uiso 1 1 calc R
C17 C 0.58704(18) 0.3839(4) 0.25719(11) 0.0192(8) Uani 1 1 d .
C18 C 0.60139(18) 0.5072(6) 0.22222(11) 0.0302(8) Uani 1 1 d .
H18 H 0.5663 0.5124 0.1945 0.036 Uiso 1 1 calc R
C19 C 0.6670(2) 0.6228(5) 0.22773(14) 0.0371(10) Uani 1 1 d .
H19 H 0.6777 0.7061 0.2035 0.045 Uiso 1 1 calc R
C20 C 0.7169(2) 0.6171(5) 0.26846(15) 0.0374(10) Uani 1 1 d .
H20 H 0.7618 0.6973 0.2722 0.045 Uiso 1 1 calc R
C21 C 0.70223(17) 0.4963(6) 0.30369(12) 0.0323(8) Uani 1 1 d .
H21 H 0.7368 0.4940 0.3316 0.039 Uiso 1 1 calc R
C22 C 0.63710(19) 0.3780(5) 0.29854(12) 0.0241(8) Uani 1 1 d .
H22 H 0.6267 0.2945 0.3228 0.029 Uiso 1 1 calc R

loop_
_atom_site_aniso_label
_atom_site_aniso_U_11
_atom_site_aniso_U_22
_atom_site_aniso_U_33
_atom_site_aniso_U_23
_atom_site_aniso_U_13
_atom_site_aniso_U_12
Ru1 0.0324(2) 0.0321(3) 0.0186(2) -0.0012(3) 0.00307(16) 0.0075(3)
P1 0.0188(7) 0.0200(8) 0.0218(7) 0.000 0.0047(5) 0.000
O1 0.0449(16) 0.0460(18) 0.0326(16) -0.0057(14) 0.0019(13) 0.0052(15)
N1 0.073(3) 0.078(3) 0.037(2) 0.009(2) 0.021(2) 0.014(2)
N2 0.045(2) 0.043(2) 0.0277(19) 0.0091(17) 0.0158(16) 0.0137(17)
C1 0.041(2) 0.043(3) 0.027(2) 0.004(2) 0.0028(18) 0.0092(19)
C2 0.056(3) 0.026(3) 0.056(3) 0.011(2) 0.032(2) 0.015(2)
C3 0.067(3) 0.033(2) 0.042(2) -0.001(3) 0.023(2) 0.002(3)
C4 0.048(3) 0.042(4) 0.054(3) 0.023(2) 0.032(2) 0.015(2)
C5 0.031(2) 0.053(3) 0.029(2) 0.015(2) 0.0106(18) 0.002(2)
C6 0.054(3) 0.057(3) 0.044(3) 0.013(3) 0.008(2) 0.008(3)
C7 0.041(3) 0.089(5) 0.050(3) 0.006(3) -0.008(2) 0.002(3)
C8 0.044(3) 0.060(3) 0.038(3) -0.006(2) -0.004(2) -0.001(2)
C9 0.032(2) 0.057(4) 0.029(2) 0.020(2) 0.0110(16) 0.021(2)
C10 0.028(2) 0.046(3) 0.023(2) 0.009(2) 0.0113(17) 0.003(2)
C11 0.0235(19) 0.022(2) 0.0169(18) 0.0033(16) 0.0017(15) 0.0037(16)
C12 0.036(2) 0.034(2) 0.030(2) -0.005(2) 0.0129(17) -0.0085(18)
C13 0.054(2) 0.053(3) 0.030(2) -0.006(3) 0.0257(17) -0.001(3)
C14 0.058(3) 0.037(3) 0.026(2) -0.011(2) 0.004(2) 0.002(2)
C15 0.036(2) 0.027(2) 0.034(2) -0.0011(19) -0.0055(18) -0.0041(18)
C16 0.0252(19) 0.028(3) 0.025(2) -0.0013(16) 0.0054(15) -0.0009(15)
C17 0.0182(17) 0.016(2) 0.024(2) 0.0008(16) 0.0059(15) 0.0028(15)
C18 0.0269(17) 0.027(2) 0.037(2) 0.005(3) -0.0015(14) -0.003(2)
C19 0.036(2) 0.031(2) 0.045(3) 0.007(2) 0.0077(19) -0.0114(19)
C20 0.026(2) 0.036(3) 0.051(3) -0.010(2) 0.0072(19) -0.0120(19)
C21 0.0223(17) 0.037(2) 0.038(2) -0.014(3) -0.0001(15) 0.003(2)
C22 0.0258(19) 0.017(2) 0.031(2) -0.0029(17) 0.0077(16) 0.0026(16)

loop_
_atom_type_symbol
_atom_type_description
_atom_type_scat_dispersion_real
_atom_type_scat_dispersion_imag
_atom_type_scat_source
C C 0.0033 0.0016 'International Tables Vol C Tables 4.2.6.8 and 6.1.1.4'
N N 0.0061 0.0033 'International Tables Vol C Tables 4.2.6.8 and 6.1.1.4'
O O 0.0106 0.0060 'International Tables Vol C Tables 4.2.6.8 and 6.1.1.4'
P P 0.1023 0.0942 'International Tables Vol C Tables 4.2.6.8 and 6.1.1.4'
Ru Ru -1.2594 0.8363 'International Tables Vol C Tables 4.2.6.8 and 6.1.1.4'
H H 0.0000 0.0000 'International Tables Vol C Tables 4.2.6.8 and 6.1.1.4'

loop_
_geom_angle_atom_site_label_1
_geom_angle_atom_site_label_2
_geom_angle_atom_site_label_3
_geom_angle
_geom_angle_site_symmetry_1
_geom_angle_site_symmetry_3
O1 Ru1 O1 180.00(12) 5_665 .
O1 Ru1 N2 99.03(13) . 5_665
O1 Ru1 N2 80.97(13) 5_665 5_665
O1 Ru1 N2 99.03(13) 5_665 .
O1 Ru1 N2 80.97(13) . .
O1 Ru1 C1 91.53(13) . 5_665
O1 Ru1 C1 88.47(13) 5_665 5_665
O1 Ru1 C1 91.53(13) 5_665 .
O1 Ru1 C1 88.47(13) . .
N2 Ru1 N2 180.00(17) 5_665 .
C1 Ru1 N2 89.36(13) 5_665 .
C1 Ru1 N2 90.64(13) . .
C1 Ru1 N2 89.36(13) . 5_665
C1 Ru1 N2 90.64(13) 5_665 5_665
C1 Ru1 C1 180.0(2) 5_665 .
C11 P1 C11 105.3(2) . 2_655
C11 P1 C17 110.89(14) . 2_655
C11 P1 C17 111.80(15) 2_655 2_655
C11 P1 C17 110.89(14) 2_655 .
C11 P1 C17 111.80(15) . .
C17 P1 C17 106.3(2) . 2_655
C9 O1 Ru1 114.0(3) . .
C2 N2 Ru1 128.9(3) . .
C2 N2 C10 120.3(3) . .
C10 N2 Ru1 110.8(3) . .
N1 C1 Ru1 178.4(4) . .
N2 C2 H2 119.3 . .
N2 C2 C3 121.5(4) . .
C3 C2 H2 119.3 . .
C2 C3 H3 119.9 . .
C4 C3 C2 120.2(4) . .
C4 C3 H3 119.9 . .
C3 C4 H4 120.6 . .
C3 C4 C5 118.9(4) . .
C5 C4 H4 120.6 . .
C6 C5 C4 125.8(4) . .
C6 C5 C10 117.1(4) . .
C10 C5 C4 117.1(4) . .
C5 C6 H6 119.4 . .
C7 C6 C5 121.2(4) . .
C7 C6 H6 119.4 . .
C6 C7 H7 118.3 . .
C6 C7 C8 123.4(4) . .
C8 C7 H7 118.3 . .
C7 C8 H8 120.6 . .
C9 C8 C7 118.8(4) . .
C9 C8 H8 120.6 . .
O1 C9 C8 124.7(4) . .
O1 C9 C10 117.9(3) . .
C8 C9 C10 117.5(3) . .
N2 C10 C5 122.0(4) . .
N2 C10 C9 116.0(3) . .
C5 C10 C9 122.0(4) . .
C12 C11 P1 123.7(3) . .
C12 C11 C16 119.0(3) . .
C16 C11 P1 117.3(2) . .
C11 C12 H12 120.3 . .
C13 C12 C11 119.4(3) . .
C13 C12 H12 120.3 . .
C12 C13 H13 119.4 . .
C14 C13 C12 121.3(3) . .
C14 C13 H13 119.4 . .
C13 C14 H14 120.2 . .
C15 C14 C13 119.5(4) . .
C15 C14 H14 120.2 . .
C14 C15 H15 120.0 . .
C14 C15 C16 120.1(4) . .
C16 C15 H15 120.0 . .
C11 C16 H16 119.7 . .
C15 C16 C11 120.6(3) . .
C15 C16 H16 119.7 . .
C18 C17 P1 119.0(2) . .
C18 C17 C22 120.6(3) . .
C22 C17 P1 120.3(3) . .
C17 C18 H18 120.1 . .
C19 C18 C17 119.7(3) . .
C19 C18 H18 120.1 . .
C18 C19 H19 120.0 . .
C20 C19 C18 119.9(4) . .
C20 C19 H19 120.0 . .
C19 C20 H20 119.7 . .
C21 C20 C19 120.6(3) . .
C21 C20 H20 119.7 . .
C20 C21 H21 119.9 . .
C20 C21 C22 120.3(3) . .
C22 C21 H21 119.9 . .
C17 C22 H22 120.5 . .
C21 C22 C17 118.9(3) . .
C21 C22 H22 120.5 . .

loop_
_geom_bond_atom_site_label_1
_geom_bond_atom_site_label_2
_geom_bond_distance
_geom_bond_site_symmetry_2
Ru1 O1 2.003(2) .
Ru1 O1 2.003(2) 5_665
Ru1 N2 2.086(3) 5_665
Ru1 N2 2.086(3) .
Ru1 C1 2.075(4) 5_665
Ru1 C1 2.075(4) .
P1 C11 1.791(3) 2_655
P1 C11 1.791(3) .
P1 C17 1.795(3) 2_655
P1 C17 1.795(3) .
O1 C9 1.326(4) .
N1 C1 1.140(4) .
N2 C2 1.307(5) .
N2 C10 1.366(4) .
C2 H2 0.9500 .
C2 C3 1.400(5) .
C3 H3 0.9500 .
C3 C4 1.383(5) .
C4 H4 0.9500 .
C4 C5 1.416(5) .
C5 C6 1.383(5) .
C5 C10 1.410(5) .
C6 H6 0.9500 .
C6 C7 1.334(6) .
C7 H7 0.9500 .
C7 C8 1.400(6) .
C8 H8 0.9500 .
C8 C9 1.381(5) .
C9 C10 1.437(6) .
C11 C12 1.381(4) .
C11 C16 1.390(4) .
C12 H12 0.9500 .
C12 C13 1.378(5) .
C13 H13 0.9500 .
C13 C14 1.373(5) .
C14 H14 0.9500 .
C14 C15 1.365(5) .
C15 H15 0.9500 .
C15 C16 1.376(4) .
C16 H16 0.9500 .
C17 C18 1.383(5) .
C17 C22 1.396(4) .
C18 H18 0.9500 .
C18 C19 1.381(5) .
C19 H19 0.9500 .
C19 C20 1.380(5) .
C20 H20 0.9500 .
C20 C21 1.377(5) .
C21 H21 0.9500 .
C21 C22 1.387(5) .
C22 H22 0.9500 .
